data_4077304
loop_
_publ_author_name
'Dahrouch, Mohamed R.'
'Jara, Paul'
'Mendez, Loreto'
'Portilla, Yoany'
'Abril, Diana'
'Alfonso, Geraldo'
'Chavez, Ivonne'
'Manriquez, Juan M.'
'Rivi\`ere-Baudet, Monique'
'Rivi\`ere, Pierre'
'Castel, Annie'
'Rouzaud, Jacques'
'Gornitzka, Heinz'

_publ_section_title
;
 An Effective and Selective Route to
 1,5-Dihydropolyalkylateds-Indacenes:&#x00A0; Characterization of Their
 Mono- and Dianions by Silylation. Structure
 oftrans-1,5-Bis(trimethylsilyl)-2,6-diethyl-4,8-dimethyl-s-indacene
;
_journal_issue 26
_journal_name_full Organometallics
_journal_page_first 5591
_journal_paper_doi 10.1021/om010119w
_journal_volume 20
_journal_year 2001
_chemical_formula_sum 'C12 H19 Si'
_chemical_formula_weight 191.36
_chemical_name_systematic
; 
 ? 
;
_space_group_IT_number 2
_symmetry_cell_setting triclinic
_symmetry_space_group_name_Hall '-P 1'
_symmetry_space_group_name_H-M 'P -1'
_atom_sites_solution_hydrogens geom
_atom_sites_solution_primary direct
_atom_sites_solution_secondary difmap
_audit_creation_method SHELXL-97
_cell_angle_alpha 80.1470(10)
_cell_angle_beta 75.4800(10)
_cell_angle_gamma 77.4420(10)
_cell_formula_units_Z 2
_cell_length_a 7.1030(3)
_cell_length_b 8.9690(4)
_cell_length_c 9.5849(5)
_cell_measurement_reflns_used 3673
_cell_measurement_temperature 193(2)
_cell_measurement_theta_max 33.628
_cell_measurement_theta_min 3.014
_cell_volume 572.57(5)
_computing_cell_refinement 'Bruker SMART'
_computing_data_collection 'Bruker SMART'
_computing_data_reduction 'Bruker SHELXTL'
_computing_molecular_graphics 'Bruker SHELXTL'
_computing_publication_material 'Bruker SHELXTL'
_computing_structure_refinement 'SHELXL-97 (Sheldrick, 1997)'
_computing_structure_solution 'SHELXS-97 (Sheldrick, 1990)'
_diffrn_ambient_temperature 193(2)
_diffrn_measured_fraction_theta_full 0.899
_diffrn_measured_fraction_theta_max 0.899
_diffrn_measurement_device_type 'CCD area detector'
_diffrn_measurement_method 'phi and omega scans'
_diffrn_radiation_monochromator graphite
_diffrn_radiation_source 'fine-focus sealed tube'
_diffrn_radiation_type MoK\a
_diffrn_radiation_wavelength 0.71073
_diffrn_reflns_av_R_equivalents 0.0156
_diffrn_reflns_av_sigmaI/netI 0.0284
_diffrn_reflns_limit_h_max 10
_diffrn_reflns_limit_h_min -10
_diffrn_reflns_limit_k_max 13
_diffrn_reflns_limit_k_min -13
_diffrn_reflns_limit_l_max 10
_diffrn_reflns_limit_l_min -14
_diffrn_reflns_number 6438
_diffrn_reflns_theta_full 33.67
_diffrn_reflns_theta_max 33.67
_diffrn_reflns_theta_min 3.01
_exptl_absorpt_coefficient_mu 0.161
_exptl_absorpt_correction_T_max 1.000000
_exptl_absorpt_correction_T_min 0.627274
_exptl_absorpt_correction_type semi-empirical
_exptl_absorpt_process_details 'SADABS (Bruker-AXS)'?'
_exptl_crystal_colour colorless
_exptl_crystal_density_diffrn 1.110
_exptl_crystal_density_method 'not measured'
_exptl_crystal_description block
_exptl_crystal_F_000 210
_exptl_crystal_size_max 0.2
_exptl_crystal_size_mid 0.4
_exptl_crystal_size_min 0.5
_refine_diff_density_max 0.412
_refine_diff_density_min -0.273
_refine_diff_density_rms 0.059
_refine_ls_extinction_method none
_refine_ls_goodness_of_fit_ref 1.054
_refine_ls_hydrogen_treatment mixed
_refine_ls_matrix_type full
_refine_ls_number_parameters 131
_refine_ls_number_reflns 4082
_refine_ls_number_restraints 0
_refine_ls_restrained_S_all 1.054
_refine_ls_R_factor_all 0.0577
_refine_ls_R_factor_gt 0.0469
_refine_ls_shift/su_max 0.001
_refine_ls_shift/su_mean 0.000
_refine_ls_structure_factor_coef Fsqd
_refine_ls_weighting_details 'calc w=1/[\s^2^(Fo^2^)+(0.0668P)^2^+0.2045P] where P=(Fo^2^+2Fc^2^)/3'
_refine_ls_weighting_scheme calc
_refine_ls_wR_factor_gt 0.1253
_refine_ls_wR_factor_ref 0.1318
_reflns_number_gt 3433
_reflns_number_total 4082
_reflns_threshold_expression >2sigma(I)
_cod_data_source_file om010119w.cif
_cod_data_source_block 12B1
_cod_depositor_comments
;
The following automatic conversions were performed:

'_symmetry_cell_setting' value 'Triclinic' changed to 'triclinic'
according to /home/saulius/struct/CIF-dictionaries/cif_core.dic
dictionary named 'cif_core.dic' version 2.4.2 from 2011-04-26.

Automatic conversion script
Id: cif_fix_values 1715 2011-07-08 13:25:40Z adriana 
;
_cod_original_sg_symbol_H-M P-1
_cod_database_code 4077304

loop_
_symmetry_equiv_pos_as_xyz
'x, y, z'
'-x, -y, -z'

loop_
_atom_site_label
_atom_site_type_symbol
_atom_site_fract_x
_atom_site_fract_y
_atom_site_fract_z
_atom_site_U_iso_or_equiv
_atom_site_adp_type
_atom_site_occupancy
_atom_site_symmetry_multiplicity
_atom_site_calc_flag
_atom_site_refinement_flags
C1 C 0.42112(17) 1.12022(13) 0.39659(13) 0.0196(2) Uani 1 1 d .
C2 C 0.48441(17) 0.96770(13) 0.36671(13) 0.0190(2) Uani 1 1 d .
C3 C 0.56529(17) 0.85143(13) 0.46705(14) 0.0196(2) Uani 1 1 d .
C4 C 0.63848(18) 0.71108(14) 0.39728(15) 0.0222(2) Uani 1 1 d .
H4 H 0.703(3) 0.619(2) 0.439(2) 0.031(5) Uiso 1 1 d .
C5 C 0.60640(18) 0.73587(14) 0.26109(14) 0.0219(2) Uani 1 1 d .
C6 C 0.48315(18) 0.89447(14) 0.23611(14) 0.0204(2) Uani 1 1 d .
H6 H 0.532(3) 0.950(2) 0.143(2) 0.032(5) Uiso 1 1 d .
C7 C 0.3514(2) 1.25057(15) 0.28849(15) 0.0262(3) Uani 1 1 d .
H7A H 0.3576 1.2106 0.1981 0.039 Uiso 1 1 calc R
H7B H 0.4366 1.3277 0.2685 0.039 Uiso 1 1 calc R
H7C H 0.2147 1.2980 0.3286 0.039 Uiso 1 1 calc R
C8 C 0.6745(2) 0.62485(16) 0.14933(16) 0.0294(3) Uani 1 1 d .
H8A H 0.7374 0.6791 0.0561 0.035 Uiso 1 1 calc R
H8B H 0.5573 0.5924 0.1341 0.035 Uiso 1 1 calc R
C9 C 0.8197(3) 0.48220(18) 0.18963(19) 0.0375(3) Uani 1 1 d .
H9A H 0.9358 0.5129 0.2062 0.056 Uiso 1 1 calc R
H9B H 0.8610 0.4179 0.1104 0.056 Uiso 1 1 calc R
H9C H 0.7560 0.4237 0.2783 0.056 Uiso 1 1 calc R
Si1 Si 0.21800(5) 0.86403(4) 0.24574(4) 0.02157(10) Uani 1 1 d .
C10 C 0.1629(2) 0.70542(17) 0.39423(18) 0.0318(3) Uani 1 1 d .
H10A H 0.1997 0.7233 0.4811 0.048 Uiso 1 1 calc R
H10B H 0.2389 0.6070 0.3632 0.048 Uiso 1 1 calc R
H10C H 0.0213 0.7025 0.4164 0.048 Uiso 1 1 calc R
C11 C 0.2005(3) 0.8104(2) 0.06939(18) 0.0378(3) Uani 1 1 d .
H11A H 0.2966 0.7164 0.0471 0.057 Uiso 1 1 calc R
H11B H 0.2292 0.8942 -0.0083 0.057 Uiso 1 1 calc R
H11C H 0.0668 0.7926 0.0772 0.057 Uiso 1 1 calc R
C12 C 0.0252(2) 1.03949(17) 0.28252(19) 0.0332(3) Uani 1 1 d .
H12A H -0.1061 1.0146 0.2948 0.050 Uiso 1 1 calc R
H12B H 0.0467 1.1206 0.2007 0.050 Uiso 1 1 calc R
H12C H 0.0338 1.0754 0.3713 0.050 Uiso 1 1 calc R

loop_
_atom_site_aniso_label
_atom_site_aniso_U_11
_atom_site_aniso_U_22
_atom_site_aniso_U_33
_atom_site_aniso_U_23
_atom_site_aniso_U_13
_atom_site_aniso_U_12
C1 0.0198(5) 0.0188(5) 0.0223(5) -0.0036(4) -0.0077(4) -0.0035(4)
C2 0.0186(5) 0.0196(5) 0.0211(5) -0.0055(4) -0.0063(4) -0.0039(4)
C3 0.0190(5) 0.0186(5) 0.0231(5) -0.0050(4) -0.0071(4) -0.0028(4)
C4 0.0222(5) 0.0190(5) 0.0274(6) -0.0070(4) -0.0081(4) -0.0018(4)
C5 0.0210(5) 0.0214(5) 0.0252(6) -0.0084(4) -0.0056(4) -0.0026(4)
C6 0.0225(5) 0.0207(5) 0.0202(5) -0.0050(4) -0.0066(4) -0.0043(4)
C7 0.0334(6) 0.0209(5) 0.0259(6) -0.0015(4) -0.0119(5) -0.0032(5)
C8 0.0323(6) 0.0279(6) 0.0299(7) -0.0133(5) -0.0094(5) 0.0011(5)
C9 0.0437(8) 0.0299(7) 0.0402(8) -0.0177(6) -0.0147(7) 0.0072(6)
Si1 0.02149(17) 0.02315(17) 0.02274(18) -0.00556(12) -0.00780(12) -0.00425(12)
C10 0.0283(6) 0.0306(6) 0.0363(8) -0.0002(5) -0.0069(6) -0.0087(5)
C11 0.0363(8) 0.0521(9) 0.0332(8) -0.0143(7) -0.0141(6) -0.0112(7)
C12 0.0263(6) 0.0301(6) 0.0445(9) -0.0073(6) -0.0126(6) -0.0004(5)

loop_
_atom_type_symbol
_atom_type_description
_atom_type_scat_dispersion_real
_atom_type_scat_dispersion_imag
_atom_type_scat_source
C C 0.0033 0.0016 'International Tables Vol C Tables 4.2.6.8 and 6.1.1.4'
H H 0.0000 0.0000 'International Tables Vol C Tables 4.2.6.8 and 6.1.1.4'
Si Si 0.0817 0.0704 'International Tables Vol C Tables 4.2.6.8 and 6.1.1.4'

loop_
_geom_angle_atom_site_label_1
_geom_angle_atom_site_label_2
_geom_angle_atom_site_label_3
_geom_angle
_geom_angle_site_symmetry_1
_geom_angle_site_symmetry_3
C2 C1 C3 115.99(11) . 2_676
C2 C1 C7 123.32(11) . .
C3 C1 C7 120.62(11) 2_676 .
C1 C2 C3 121.22(11) . .
C1 C2 C6 130.56(11) . .
C3 C2 C6 108.21(10) . .
C1 C3 C2 122.72(10) 2_676 .
C1 C3 C4 129.31(11) 2_676 .
C2 C3 C4 107.82(11) . .
C5 C4 C3 110.31(11) . .
C4 C5 C8 126.89(12) . .
C4 C5 C6 109.62(11) . .
C8 C5 C6 123.47(12) . .
C2 C6 C5 102.79(10) . .
C2 C6 Si1 109.71(8) . .
C5 C6 Si1 106.50(8) . .
C5 C8 C9 114.25(12) . .
C10 Si1 C12 109.08(7) . .
C10 Si1 C11 109.72(8) . .
C12 Si1 C11 106.54(8) . .
C10 Si1 C6 107.60(6) . .
C12 Si1 C6 113.26(6) . .
C11 Si1 C6 110.62(7) . .

loop_
_geom_bond_atom_site_label_1
_geom_bond_atom_site_label_2
_geom_bond_distance
_geom_bond_site_symmetry_2
C1 C2 1.3991(16) .
C1 C3 1.4035(17) 2_676
C1 C7 1.5089(17) .
C2 C3 1.4198(17) .
C2 C6 1.5126(17) .
C3 C1 1.4035(17) 2_676
C3 C4 1.4598(17) .
C4 C5 1.3540(18) .
C5 C8 1.5062(18) .
C5 C6 1.5147(17) .
C6 Si1 1.9386(12) .
C8 C9 1.519(2) .
Si1 C10 1.8634(15) .
Si1 C12 1.8673(15) .
Si1 C11 1.8742(16) .
